data_9007454
loop_
_publ_author_name
'Zemann, A.'
'Zemann, J.'

_publ_section_title
;
 Zur kenntnis der kristallstruktur von lorandit, TlAsS2
;
_journal_name_full 'Acta Crystallographica'
_journal_page_first 1002
_journal_page_last 1006
_journal_paper_doi 10.1107/S0365110X59002833
_journal_volume 12
_journal_year 1959
_chemical_formula_sum 'As S2 Tl'
_chemical_name_mineral Lorandite
_space_group_IT_number 14
_symmetry_space_group_name_Hall '-P 2yab'
_symmetry_space_group_name_H-M 'P 1 21/a 1'
_cell_angle_alpha 90
_cell_angle_beta 104.2
_cell_angle_gamma 90
_cell_length_a 12.27
_cell_length_b 11.33
_cell_length_c 6.11
_cell_formula_units_Z 8
_cell_volume 823.453
_database_code_amcsd 0009237
_exptl_crystal_density_diffrn 5.540
_cod_original_formula_sum 'Tl As S2'
_cod_database_code 9007454

loop_
_space_group_symop_operation_xyz
x,y,z
1/2+x,1/2-y,z
1/2-x,1/2+y,-z
-x,-y,-z

loop_
_atom_site_label
_atom_site_fract_x
_atom_site_fract_y
_atom_site_fract_z
_atom_site_U_iso_or_equiv
Tl1 0.05100 0.31300 0.16000 0.04749
Tl2 0.10100 0.05600 0.73200 0.04749
As1 0.19000 0.82000 0.23700 0.04749
As2 0.15100 0.58500 0.55400 0.04749
S1 0.12500 0.32000 0.75000 0.04749
S2 0.15000 0.58000 0.20000 0.04749
S3 0.12500 0.79000 0.51000 0.04749
S4 0.20000 0.03000 0.20000 0.04749

loop_
_cod_related_entry_id
_cod_related_entry_database
_cod_related_entry_code
1 AMCSD 0009237
